data_7061445
loop_
_publ_author_name
'Mohamed, Hany I.'
'Gao, Chao'
'Gui, Zhikun'
'Song, Zibing'
'Wei, Dengguo'

_publ_section_title
;
 A novel fluorescent probe with a pyrazolo[4,3-c]quinoline core
 selectively recognizes c-MYC promoter G-quadruplexes
;
_journal_issue 18
_journal_name_full 'New Journal of Chemistry'
_journal_page_first 8619
_journal_page_last 8625
_journal_paper_doi 10.1039/D1NJ00098E
_journal_volume 46
_journal_year 2022
_chemical_formula_moiety 'C27H21N3O6, H2O'
_chemical_formula_sum 'C27 H23 N3 O7'
_chemical_formula_weight 501.48
_chemical_name_systematic 4
_chemical_properties_physical Hygroscopic,Heat-sensitive
_space_group_crystal_system triclinic
_space_group_IT_number 2
_space_group_name_Hall '-P 1'
_space_group_name_H-M_alt 'P -1'
_atom_sites_solution_hydrogens mixed
_atom_sites_solution_primary direct
_audit_creation_date 2019-10-29
_audit_creation_method
; 
Olex2 1.2 
(compiled 2018.05.29 svn.r3508 for OlexSys, GUI svn.r5506) 
;
_audit_update_record
;
2019-12-04 deposited with the CCDC.	2022-04-14 downloaded from the CCDC.
;
_cell_angle_alpha 83.397(8)
_cell_angle_beta 68.133(5)
_cell_angle_gamma 75.000(6)
_cell_formula_units_Z 2
_cell_length_a 9.752(4)
_cell_length_b 11.226(5)
_cell_length_c 12.651(6)
_cell_measurement_reflns_used 5019
_cell_measurement_temperature 296(2)
_cell_measurement_theta_max 31.38
_cell_measurement_theta_min 2.31
_cell_volume 1241.3(10)
_computing_cell_refinement 'SAINT v7.68A (Bruker, 2009)'
_computing_data_collection 'Bruker APEX2'
_computing_data_reduction 'SAINT v7.68A (Bruker, 2009)'
_computing_molecular_graphics 'Olex2 (Dolomanov et al., 2009)'
_computing_publication_material 'Olex2 (Dolomanov et al., 2009)'
_computing_structure_refinement 'XL (Sheldrick, 2008)'
_computing_structure_solution 'XS (Sheldrick, 2008)'
_diffrn_ambient_temperature 296(2)
_diffrn_measured_fraction_theta_full 0.986
_diffrn_measured_fraction_theta_max 0.986
_diffrn_measurement_device_type 'Bruker APEX-II CCD'
_diffrn_measurement_method '\f and \w scans'
_diffrn_radiation_monochromator graphite
_diffrn_radiation_type MoK\a
_diffrn_radiation_wavelength 0.71073
_diffrn_reflns_av_R_equivalents 0.0332
_diffrn_reflns_av_unetI/netI 0.0410
_diffrn_reflns_Laue_measured_fraction_full 0.986
_diffrn_reflns_Laue_measured_fraction_max 0.986
_diffrn_reflns_limit_h_max 11
_diffrn_reflns_limit_h_min -11
_diffrn_reflns_limit_k_max 13
_diffrn_reflns_limit_k_min -13
_diffrn_reflns_limit_l_max 13
_diffrn_reflns_limit_l_min -15
_diffrn_reflns_number 8306
_diffrn_reflns_point_group_measured_fraction_full 0.986
_diffrn_reflns_point_group_measured_fraction_max 0.986
_diffrn_reflns_theta_full 24.998
_diffrn_reflns_theta_max 24.998
_diffrn_reflns_theta_min 1.735
_diffrn_standards_number 0
_exptl_absorpt_coefficient_mu 0.098
_exptl_absorpt_correction_T_max 0.7463
_exptl_absorpt_correction_T_min 0.6268
_exptl_absorpt_correction_type multi-scan
_exptl_absorpt_process_details 'SADABS-2008/1 (Bruker,2008)'
_exptl_crystal_colour yellow
_exptl_crystal_colour_primary yellow
_exptl_crystal_density_diffrn 1.342
_exptl_crystal_description block
_exptl_crystal_F_000 524
_exptl_crystal_preparation Luminescent
_exptl_crystal_recrystallization_method 'Re-crystallisation from solvent'
_exptl_crystal_size_max 0.3
_exptl_crystal_size_mid 0.2
_exptl_crystal_size_min 0.2
_refine_diff_density_max 0.258
_refine_diff_density_min -0.239
_refine_diff_density_rms 0.058
_refine_ls_extinction_method none
_refine_ls_goodness_of_fit_ref 1.044
_refine_ls_hydrogen_treatment constr
_refine_ls_matrix_type full
_refine_ls_number_parameters 361
_refine_ls_number_reflns 4311
_refine_ls_number_restraints 18
_refine_ls_restrained_S_all 1.051
_refine_ls_R_factor_all 0.0730
_refine_ls_R_factor_gt 0.0539
_refine_ls_shift/su_max 0.000
_refine_ls_shift/su_mean 0.000
_refine_ls_structure_factor_coef Fsqd
_refine_ls_weighting_details 'w=1/[\s^2^(Fo^2^)+(0.1003P)^2^+0.5254P] where P=(Fo^2^+2Fc^2^)/3'
_refine_ls_weighting_scheme calc
_refine_ls_wR_factor_gt 0.1544
_refine_ls_wR_factor_ref 0.1815
_reflns_Friedel_coverage 0.000
_reflns_number_gt 3213
_reflns_number_total 4311
_reflns_threshold_expression 'I > 2\s(I)'
_cod_data_source_file d1nj00098e2.cif
_cod_data_source_block y
_cod_depositor_comments 'Adding full bibliography for 7061445.cif.'
_cod_original_cell_volume 1241.2(9)
_cod_original_formula_sum C27H23N3O7
_cod_database_code 7061445
_shelx_shelxl_version_number 2014/7
_shelx_space_group_comment
; 
The symmetry employed for this shelxl refinement is uniquely defined 
by the following loop, which should always be used as a source of 
symmetry information in preference to the above space-group names. 
They are only intended as comments. 
;
_shelx_estimated_absorpt_t_max 0.981
_shelx_estimated_absorpt_t_min 0.971
_olex2_refinement_description
; 
1. Fixed Uiso 
 At 1.2 times of: 
  All C(H) groups, All C(H,H) groups 
 At 1.5 times of: 
  All C(H,H,H) groups, All O(H,H) groups 
2. Restrained distances 
 C1-O1 \\sim C1A-O1A 
 with sigma of 0.02 
 C3-O1 \\sim C3-O1A 
 with sigma of 0.02 
 C1-C3 \\sim C1A-C3 
 with sigma of 0.04 
 C4-O2 \\sim C4-O2A 
 with sigma of 0.02 
 O2-C2 \\sim O2A-C2A 
 with sigma of 0.02 
 C4-C2 \\sim C4-C2A 
 with sigma of 0.04 
3. Uiso/Uaniso restraints and constraints 
Uanis(C2) \\sim Ueq, Uanis(C2A) \\sim Ueq: with sigma of 0.01 and sigma for 
terminal atoms of 0.02 
Uanis(C1) = Uanis(C1A) 
Uanis(O1) = Uanis(O1A) 
Uanis(O2) = Uanis(O2A) 
4. Others 
 Sof(C1A)=Sof(H1AA)=Sof(H1AB)=Sof(H1AC)=Sof(O1A)=1-FVAR(1) 
 Sof(C1)=Sof(H1A)=Sof(H1B)=Sof(H1C)=Sof(O1)=FVAR(1) 
 Sof(C2A)=Sof(H2AA)=Sof(H2AB)=Sof(H2AC)=Sof(O2A)=1-FVAR(2) 
 Sof(C2)=Sof(H2A)=Sof(H2B)=Sof(H2C)=Sof(O2)=FVAR(2) 
5.a Free rotating group: 
 O7(H7A,H7B) 
5.b Secondary CH2 refined with riding coordinates: 
 C9(H9A,H9B), C10(H10A,H10B), C27(H27A,H27B) 
5.c Aromatic/amide H refined with riding coordinates: 
 C5(H5), C7(H7), C8(H8), C12(H12), C15(H15), C19(H19), C22(H22), C23(H23), 
 C26(H26) 
5.d Idealised Me refined as rotating group: 
 C1(H1A,H1B,H1C), C2(H2A,H2B,H2C), C1A(H1AA,H1AB,H1AC), C2A(H2AA,H2AB,H2AC) 
;
_olex2_submission_special_instructions 'No special instructions were received'

loop_
_space_group_symop_operation_xyz
'x, y, z'
'-x, -y, -z'

loop_
_atom_site_label
_atom_site_type_symbol
_atom_site_fract_x
_atom_site_fract_y
_atom_site_fract_z
_atom_site_U_iso_or_equiv
_atom_site_adp_type
_atom_site_occupancy
_atom_site_site_symmetry_order
_atom_site_calc_flag
_atom_site_refinement_flags_posn
_atom_site_refinement_flags_adp
_atom_site_refinement_flags_occupancy
_atom_site_disorder_assembly
_atom_site_disorder_group
C3 C -0.1609(3) 1.0281(2) 0.2035(2) 0.0499(6) Uani 1 1 d D . . . .
C4 C -0.2080(3) 0.9244(3) 0.1954(3) 0.0621(8) Uani 1 1 d D . . . .
C5 C -0.1019(3) 0.8227(2) 0.1375(3) 0.0587(7) Uani 1 1 d . . . . .
H5 H -0.1337 0.7535 0.1311 0.070 Uiso 1 1 calc R . . . .
C6 C 0.0518(2) 0.8235(2) 0.08876(19) 0.0406(5) Uani 1 1 d . . . . .
C7 C 0.0971(3) 0.9255(2) 0.1010(2) 0.0491(6) Uani 1 1 d . . . . .
H7 H 0.1996 0.9263 0.0707 0.059 Uiso 1 1 calc R . . . .
C8 C -0.0095(3) 1.0278(2) 0.1587(2) 0.0536(6) Uani 1 1 d . . . . .
H8 H 0.0224 1.0963 0.1668 0.064 Uiso 1 1 calc R . . . .
C9 C 0.1584(2) 0.7137(2) 0.0179(2) 0.0437(5) Uani 1 1 d . . . . .
H9A H 0.1148 0.6424 0.0436 0.052 Uiso 1 1 calc R . . . .
H9B H 0.1672 0.7309 -0.0609 0.052 Uiso 1 1 calc R . . . .
C10 C 0.2169(3) 0.4532(3) 0.4805(2) 0.0622(7) Uani 1 1 d . . . . .
H10A H 0.2075 0.3693 0.5027 0.075 Uiso 1 1 calc R . . . .
H10B H 0.1767 0.5017 0.5487 0.075 Uiso 1 1 calc R . . . .
C11 C 0.2372(3) 0.5389(2) 0.3078(2) 0.0444(5) Uani 1 1 d . . . . .
C12 C 0.2095(2) 0.5935(2) 0.2145(2) 0.0424(5) Uani 1 1 d . . . . .
H12 H 0.1130 0.6103 0.2105 0.051 Uiso 1 1 calc R . . . .
C13 C 0.3336(2) 0.62404(19) 0.12325(19) 0.0372(5) Uani 1 1 d . . . . .
C14 C 0.4810(2) 0.5954(2) 0.13020(19) 0.0375(5) Uani 1 1 d . . . . .
C15 C 0.5042(3) 0.5364(2) 0.2293(2) 0.0444(5) Uani 1 1 d . . . . .
H15 H 0.5999 0.5165 0.2351 0.053 Uiso 1 1 calc R . . . .
C16 C 0.3820(3) 0.5101(2) 0.3155(2) 0.0441(5) Uani 1 1 d . . . . .
C17 C 0.6008(2) 0.6289(2) 0.03419(19) 0.0380(5) Uani 1 1 d . . . . .
C18 C 0.5712(2) 0.6925(2) -0.06175(19) 0.0383(5) Uani 1 1 d . . . . .
C19 C 0.4256(2) 0.7160(2) -0.06388(19) 0.0398(5) Uani 1 1 d . . . . .
H19 H 0.4062 0.7549 -0.1275 0.048 Uiso 1 1 calc R . . . .
C20 C 0.7173(2) 0.7091(2) -0.13763(19) 0.0405(5) Uani 1 1 d . . . . .
C21 C 0.7634(2) 0.7653(2) -0.2530(2) 0.0428(5) Uani 1 1 d . . . . .
C22 C 0.6586(3) 0.8464(3) -0.2916(2) 0.0623(8) Uani 1 1 d . . . . .
H22 H 0.5570 0.8647 -0.2440 0.075 Uiso 1 1 calc R . . . .
C23 C 0.7000(3) 0.9017(3) -0.3998(3) 0.0751(9) Uani 1 1 d . . . . .
H23 H 0.6282 0.9562 -0.4249 0.090 Uiso 1 1 calc R . . . .
C24 C 0.8500(3) 0.8729(3) -0.4674(2) 0.0592(7) Uani 1 1 d . . . . .
C25 C 0.9560(3) 0.7923(2) -0.4308(2) 0.0476(6) Uani 1 1 d . . . . .
C26 C 0.9183(3) 0.7369(2) -0.32497(19) 0.0449(6) Uani 1 1 d . . . . .
H26 H 0.9916 0.6827 -0.3012 0.054 Uiso 1 1 calc R . . . .
C27 C 1.0742(4) 0.8564(3) -0.6082(2) 0.0692(8) Uani 1 1 d . . . . .
H27A H 1.1354 0.9169 -0.6282 0.083 Uiso 1 1 calc R . . . .
H27B H 1.1035 0.8065 -0.6743 0.083 Uiso 1 1 calc R . . . .
N1 N 0.31249(19) 0.68347(17) 0.02439(16) 0.0397(4) Uani 1 1 d . . . . .
N2 N 0.7484(2) 0.60911(19) 0.01827(17) 0.0466(5) Uani 1 1 d . . . . .
N3 N 0.8185(2) 0.65917(19) -0.08823(17) 0.0473(5) Uani 1 1 d . . . . .
O3 O 0.1348(2) 0.50410(18) 0.40646(15) 0.0581(5) Uani 1 1 d . . . . .
O4 O 0.3738(2) 0.45520(19) 0.41967(15) 0.0632(5) Uani 1 1 d . . . . .
O5 O 0.9187(3) 0.9164(3) -0.57505(18) 0.0920(8) Uani 1 1 d . . . . .
O6 O 1.0986(2) 0.7796(2) -0.51505(15) 0.0684(6) Uani 1 1 d . . . . .
C1 C -0.2557(7) 1.2030(5) 0.3250(5) 0.0746(16) Uani 0.700(7) 1 d D . P A 1
H1A H -0.1968 1.2571 0.2748 0.112 Uiso 0.700(7) 1 calc GR . P A 1
H1B H -0.2004 1.1544 0.3702 0.112 Uiso 0.700(7) 1 calc GR . P A 1
H1C H -0.3504 1.2511 0.3741 0.112 Uiso 0.700(7) 1 calc GR . P A 1
C2 C -0.4083(6) 0.8147(8) 0.2606(11) 0.135(4) Uani 0.750(12) 1 d D U P B 1
H2A H -0.3920 0.7943 0.1846 0.203 Uiso 0.750(12) 1 calc GR . P B 1
H2B H -0.5142 0.8262 0.3062 0.203 Uiso 0.750(12) 1 calc GR . P B 1
H2C H -0.3502 0.7489 0.2930 0.203 Uiso 0.750(12) 1 calc GR . P B 1
O1 O -0.2847(5) 1.1234(5) 0.2594(5) 0.0638(13) Uani 0.700(7) 1 d D . P A 1
O2 O -0.3612(3) 0.9258(5) 0.2577(7) 0.0854(18) Uani 0.750(12) 1 d D . P B 1
C1A C -0.3154(15) 1.1509(13) 0.3592(10) 0.0746(16) Uani 0.300(7) 1 d D . P A 2
H1AA H -0.3655 1.0842 0.3858 0.112 Uiso 0.300(7) 1 calc GR . P A 2
H1AB H -0.3891 1.2280 0.3789 0.112 Uiso 0.300(7) 1 calc GR . P A 2
H1AC H -0.2416 1.1442 0.3941 0.112 Uiso 0.300(7) 1 calc GR . P A 2
C2A C -0.4165(17) 0.8626(17) 0.174(2) 0.094(6) Uani 0.250(12) 1 d D U P B 2
H2AA H -0.4004 0.8647 0.0940 0.142 Uiso 0.250(12) 1 calc GR . P B 2
H2AB H -0.5235 0.8780 0.2172 0.142 Uiso 0.250(12) 1 calc GR . P B 2
H2AC H -0.3668 0.7829 0.1946 0.142 Uiso 0.250(12) 1 calc GR . P B 2
O1A O -0.2421(12) 1.1457(11) 0.2395(12) 0.0638(13) Uani 0.300(7) 1 d D . P A 2
O2A O -0.3552(12) 0.9551(14) 0.1970(17) 0.0854(18) Uani 0.250(12) 1 d D . P B 2
O7 O 0.1130(2) 0.4962(2) 0.81751(17) 0.0714(6) Uani 1 1 d . . . . .
H7A H 0.0348 0.5536 0.8463 0.107 Uiso 1 1 d G . . . .
H7B H 0.1447 0.4699 0.8721 0.107 Uiso 1 1 d G . . . .

loop_
_atom_site_aniso_label
_atom_site_aniso_U_11
_atom_site_aniso_U_22
_atom_site_aniso_U_33
_atom_site_aniso_U_23
_atom_site_aniso_U_13
_atom_site_aniso_U_12
C3 0.0486(14) 0.0419(13) 0.0617(15) -0.0070(11) -0.0338(12) 0.0090(11)
C4 0.0338(13) 0.0540(16) 0.094(2) -0.0210(15) -0.0209(13) 0.0037(11)
C5 0.0333(12) 0.0471(14) 0.090(2) -0.0138(14) -0.0153(13) -0.0050(11)
C6 0.0329(11) 0.0438(12) 0.0442(12) 0.0020(10) -0.0181(10) -0.0023(9)
C7 0.0388(12) 0.0555(15) 0.0569(15) 0.0002(12) -0.0220(11) -0.0110(11)
C8 0.0592(16) 0.0444(14) 0.0670(17) -0.0046(12) -0.0346(13) -0.0090(12)
C9 0.0285(11) 0.0496(13) 0.0535(14) -0.0031(11) -0.0187(10) -0.0030(9)
C10 0.0526(15) 0.0695(18) 0.0541(16) 0.0125(13) -0.0089(13) -0.0178(14)
C11 0.0346(11) 0.0412(12) 0.0493(13) -0.0031(10) -0.0065(10) -0.0072(9)
C12 0.0294(11) 0.0431(12) 0.0515(13) -0.0015(10) -0.0138(10) -0.0040(9)
C13 0.0291(10) 0.0349(11) 0.0439(12) -0.0043(9) -0.0124(9) -0.0008(8)
C14 0.0283(10) 0.0371(11) 0.0435(12) -0.0026(9) -0.0119(9) -0.0024(9)
C15 0.0340(11) 0.0476(13) 0.0505(13) 0.0029(11) -0.0166(10) -0.0069(10)
C16 0.0430(12) 0.0434(13) 0.0432(13) 0.0057(10) -0.0155(10) -0.0081(10)
C17 0.0294(10) 0.0373(11) 0.0444(12) -0.0026(9) -0.0127(9) -0.0030(9)
C18 0.0308(11) 0.0377(11) 0.0426(12) -0.0044(9) -0.0132(9) 0.0001(9)
C19 0.0329(11) 0.0424(12) 0.0400(12) -0.0031(9) -0.0133(9) -0.0007(9)
C20 0.0294(11) 0.0402(12) 0.0443(12) -0.0028(10) -0.0098(9) 0.0003(9)
C21 0.0356(11) 0.0421(12) 0.0448(13) 0.0001(10) -0.0112(10) -0.0042(9)
C22 0.0400(13) 0.0657(17) 0.0663(17) 0.0161(14) -0.0155(12) -0.0002(12)
C23 0.0567(17) 0.081(2) 0.077(2) 0.0315(17) -0.0297(15) -0.0039(15)
C24 0.0619(16) 0.0621(17) 0.0508(15) 0.0132(13) -0.0227(13) -0.0121(13)
C25 0.0460(13) 0.0506(14) 0.0410(13) -0.0056(10) -0.0108(10) -0.0073(11)
C26 0.0369(12) 0.0499(13) 0.0413(12) 0.0020(10) -0.0131(10) -0.0017(10)
C27 0.092(2) 0.0567(17) 0.0414(14) -0.0016(12) -0.0075(14) -0.0127(16)
N1 0.0279(9) 0.0434(10) 0.0449(11) -0.0071(8) -0.0141(8) 0.0007(7)
N2 0.0274(9) 0.0576(12) 0.0489(11) 0.0052(9) -0.0134(8) -0.0031(8)
N3 0.0285(9) 0.0567(12) 0.0488(11) 0.0044(9) -0.0116(8) -0.0025(8)
O3 0.0453(9) 0.0673(12) 0.0534(10) 0.0115(9) -0.0084(8) -0.0187(8)
O4 0.0508(10) 0.0801(13) 0.0526(11) 0.0193(10) -0.0164(8) -0.0169(9)
O5 0.0817(16) 0.116(2) 0.0589(13) 0.0333(13) -0.0207(12) -0.0130(14)
O6 0.0579(11) 0.0880(15) 0.0425(10) 0.0049(10) -0.0055(9) -0.0102(10)
C1 0.078(4) 0.062(3) 0.090(3) -0.028(3) -0.045(3) 0.008(2)
C2 0.047(3) 0.123(6) 0.209(9) -0.071(6) 0.009(4) -0.027(3)
O1 0.043(2) 0.052(2) 0.103(3) -0.030(2) -0.041(2) 0.0097(16)
O2 0.0332(11) 0.079(2) 0.125(5) -0.041(3) -0.003(2) -0.0016(13)
C1A 0.078(4) 0.062(3) 0.090(3) -0.028(3) -0.045(3) 0.008(2)
C2A 0.047(7) 0.087(10) 0.157(15) -0.041(10) -0.033(9) -0.017(7)
O1A 0.043(2) 0.052(2) 0.103(3) -0.030(2) -0.041(2) 0.0097(16)
O2A 0.0332(11) 0.079(2) 0.125(5) -0.041(3) -0.003(2) -0.0016(13)
O7 0.0456(11) 0.0924(16) 0.0615(12) 0.0053(11) -0.0208(9) 0.0083(10)

loop_
_atom_type_symbol
_atom_type_description
_atom_type_scat_dispersion_real
_atom_type_scat_dispersion_imag
_atom_type_scat_source
C C 0.0033 0.0016 'International Tables Vol C Tables 4.2.6.8 and 6.1.1.4'
H H 0.0000 0.0000 'International Tables Vol C Tables 4.2.6.8 and 6.1.1.4'
N N 0.0061 0.0033 'International Tables Vol C Tables 4.2.6.8 and 6.1.1.4'
O O 0.0106 0.0060 'International Tables Vol C Tables 4.2.6.8 and 6.1.1.4'

loop_
_geom_angle_atom_site_label_1
_geom_angle_atom_site_label_2
_geom_angle_atom_site_label_3
_geom_angle
_geom_angle_site_symmetry_1
_geom_angle_site_symmetry_3
_geom_angle_publ_flag
C4 C3 O1 111.4(3) . . ?
C8 C3 C4 119.8(2) . . ?
C8 C3 O1 128.8(3) . . ?
C8 C3 O1A 108.4(5) . . ?
O1A C3 C4 131.4(5) . . ?
C3 C4 C5 119.6(2) . . ?
C3 C4 O2 116.0(3) . . ?
C5 C4 O2 124.0(3) . . ?
O2A C4 C3 111.2(6) . . ?
O2A C4 C5 121.8(6) . . ?
C4 C5 H5 119.7 . . ?
C4 C5 C6 120.6(2) . . ?
C6 C5 H5 119.7 . . ?
C5 C6 C9 117.4(2) . . ?
C7 C6 C5 118.9(2) . . ?
C7 C6 C9 123.5(2) . . ?
C6 C7 H7 119.8 . . ?
C6 C7 C8 120.4(2) . . ?
C8 C7 H7 119.8 . . ?
C3 C8 C7 120.5(2) . . ?
C3 C8 H8 119.8 . . ?
C7 C8 H8 119.8 . . ?
C6 C9 H9A 108.9 . . ?
C6 C9 H9B 108.9 . . ?
H9A C9 H9B 107.7 . . ?
N1 C9 C6 113.36(18) . . ?
N1 C9 H9A 108.9 . . ?
N1 C9 H9B 108.9 . . ?
H10A C10 H10B 108.5 . . ?
O3 C10 H10A 110.1 . . ?
O3 C10 H10B 110.1 . . ?
O3 C10 O4 107.8(2) . . ?
O4 C10 H10A 110.1 . . ?
O4 C10 H10B 110.1 . . ?
C12 C11 C16 122.8(2) . . ?
C12 C11 O3 127.3(2) . . ?
O3 C11 C16 109.9(2) . . ?
C11 C12 H12 121.5 . . ?
C11 C12 C13 117.1(2) . . ?
C13 C12 H12 121.5 . . ?
C12 C13 C14 120.6(2) . . ?
N1 C13 C12 120.19(19) . . ?
N1 C13 C14 119.23(19) . . ?
C13 C14 C17 117.2(2) . . ?
C15 C14 C13 120.0(2) . . ?
C15 C14 C17 122.76(19) . . ?
C14 C15 H15 121.2 . . ?
C16 C15 C14 117.6(2) . . ?
C16 C15 H15 121.2 . . ?
C15 C16 C11 121.9(2) . . ?
C15 C16 O4 129.0(2) . . ?
O4 C16 C11 109.1(2) . . ?
C18 C17 C14 120.85(19) . . ?
N2 C17 C14 128.8(2) . . ?
N2 C17 C18 110.36(19) . . ?
C17 C18 C20 103.89(18) . . ?
C19 C18 C17 119.0(2) . . ?
C19 C18 C20 137.0(2) . . ?
C18 C19 H19 119.5 . . ?
N1 C19 C18 121.0(2) . . ?
N1 C19 H19 119.5 . . ?
C18 C20 C21 130.5(2) . . ?
N3 C20 C18 108.21(19) . . ?
N3 C20 C21 121.2(2) . . ?
C22 C21 C20 121.1(2) . . ?
C22 C21 C26 119.3(2) . . ?
C26 C21 C20 119.6(2) . . ?
C21 C22 H22 119.0 . . ?
C21 C22 C23 122.1(2) . . ?
C23 C22 H22 119.0 . . ?
C22 C23 H23 121.3 . . ?
C24 C23 C22 117.5(2) . . ?
C24 C23 H23 121.3 . . ?
C23 C24 C25 121.3(2) . . ?
C23 C24 O5 128.5(3) . . ?
O5 C24 C25 110.2(2) . . ?
C24 C25 O6 109.7(2) . . ?
C26 C25 C24 122.3(2) . . ?
C26 C25 O6 128.0(2) . . ?
C21 C26 H26 121.2 . . ?
C25 C26 C21 117.5(2) . . ?
C25 C26 H26 121.2 . . ?
H27A C27 H27B 108.3 . . ?
O5 C27 H27A 110.0 . . ?
O5 C27 H27B 110.0 . . ?
O5 C27 O6 108.6(2) . . ?
O6 C27 H27A 110.0 . . ?
O6 C27 H27B 110.0 . . ?
C13 N1 C9 118.97(18) . . ?
C19 N1 C9 118.35(19) . . ?
C19 N1 C13 122.67(18) . . ?
C17 N2 N3 107.15(17) . . ?
C20 N3 N2 110.40(18) . . ?
C11 O3 C10 106.58(19) . . ?
C16 O4 C10 106.56(19) . . ?
C24 O5 C27 106.2(2) . . ?
C25 O6 C27 105.1(2) . . ?
H1A C1 H1B 109.5 . . ?
H1A C1 H1C 109.5 . . ?
H1B C1 H1C 109.5 . . ?
O1 C1 H1A 109.5 . . ?
O1 C1 H1B 109.5 . . ?
O1 C1 H1C 109.5 . . ?
H2A C2 H2B 109.5 . . ?
H2A C2 H2C 109.5 . . ?
H2B C2 H2C 109.5 . . ?
O2 C2 H2A 109.5 . . ?
O2 C2 H2B 109.5 . . ?
O2 C2 H2C 109.5 . . ?
C3 O1 C1 115.9(4) . . ?
C4 O2 C2 116.9(3) . . ?
H1AA C1A H1AB 109.5 . . ?
H1AA C1A H1AC 109.5 . . ?
H1AB C1A H1AC 109.5 . . ?
O1A C1A H1AA 109.5 . . ?
O1A C1A H1AB 109.5 . . ?
O1A C1A H1AC 109.5 . . ?
H2AA C2A H2AB 109.5 . . ?
H2AA C2A H2AC 109.5 . . ?
H2AB C2A H2AC 109.5 . . ?
O2A C2A H2AA 109.5 . . ?
O2A C2A H2AB 109.5 . . ?
O2A C2A H2AC 109.5 . . ?
C3 O1A C1A 112.4(11) . . ?
C4 O2A C2A 119.3(11) . . ?
H7A O7 H7B 104.5 . . ?

loop_
_geom_bond_atom_site_label_1
_geom_bond_atom_site_label_2
_geom_bond_distance
_geom_bond_site_symmetry_2
_geom_bond_publ_flag
C3 C4 1.384(4) . ?
C3 C8 1.369(4) . ?
C3 O1 1.404(5) . ?
C3 O1A 1.380(11) . ?
C4 C5 1.388(4) . ?
C4 O2 1.402(4) . ?
C4 O2A 1.380(11) . ?
C5 H5 0.9300 . ?
C5 C6 1.394(3) . ?
C6 C7 1.373(3) . ?
C6 C9 1.516(3) . ?
C7 H7 0.9300 . ?
C7 C8 1.393(4) . ?
C8 H8 0.9300 . ?
C9 H9A 0.9700 . ?
C9 H9B 0.9700 . ?
C9 N1 1.483(3) . ?
C10 H10A 0.9700 . ?
C10 H10B 0.9700 . ?
C10 O3 1.430(3) . ?
C10 O4 1.438(3) . ?
C11 C12 1.353(3) . ?
C11 C16 1.403(3) . ?
C11 O3 1.367(3) . ?
C12 H12 0.9300 . ?
C12 C13 1.413(3) . ?
C13 C14 1.424(3) . ?
C13 N1 1.407(3) . ?
C14 C15 1.416(3) . ?
C14 C17 1.431(3) . ?
C15 H15 0.9300 . ?
C15 C16 1.355(3) . ?
C16 O4 1.373(3) . ?
C17 C18 1.422(3) . ?
C17 N2 1.338(3) . ?
C18 C19 1.385(3) . ?
C18 C20 1.436(3) . ?
C19 H19 0.9300 . ?
C19 N1 1.340(3) . ?
C20 C21 1.476(3) . ?
C20 N3 1.331(3) . ?
C21 C22 1.378(3) . ?
C21 C26 1.416(3) . ?
C22 H22 0.9300 . ?
C22 C23 1.394(4) . ?
C23 H23 0.9300 . ?
C23 C24 1.365(4) . ?
C24 C25 1.371(4) . ?
C24 O5 1.370(3) . ?
C25 C26 1.368(3) . ?
C25 O6 1.386(3) . ?
C26 H26 0.9300 . ?
C27 H27A 0.9700 . ?
C27 H27B 0.9700 . ?
C27 O5 1.411(4) . ?
C27 O6 1.435(3) . ?
N2 N3 1.392(3) . ?
C1 H1A 0.9600 . ?
C1 H1B 0.9600 . ?
C1 H1C 0.9600 . ?
C1 O1 1.430(6) . ?
C2 H2A 0.9600 . ?
C2 H2B 0.9600 . ?
C2 H2C 0.9600 . ?
C2 O2 1.429(6) . ?
C1A H1AA 0.9600 . ?
C1A H1AB 0.9600 . ?
C1A H1AC 0.9600 . ?
C1A O1A 1.414(14) . ?
C2A H2AA 0.9600 . ?
C2A H2AB 0.9600 . ?
C2A H2AC 0.9600 . ?
C2A O2A 1.430(14) . ?
O7 H7A 0.8502 . ?
O7 H7B 0.8509 . ?

loop_
_geom_hbond_atom_site_label_D
_geom_hbond_atom_site_label_H
_geom_hbond_atom_site_label_A
_geom_hbond_distance_DH
_geom_hbond_distance_HA
_geom_hbond_distance_DA
_geom_hbond_angle_DHA
_geom_hbond_site_symmetry_A
O7 H7A N3 0.85 2.04 2.872(3) 165.2 1_456
O7 H7B N2 0.85 2.03 2.870(3) 170.3 2_666

loop_
_geom_torsion_atom_site_label_1
_geom_torsion_atom_site_label_2
_geom_torsion_atom_site_label_3
_geom_torsion_atom_site_label_4
_geom_torsion
_geom_torsion_site_symmetry_1
_geom_torsion_site_symmetry_2
_geom_torsion_site_symmetry_3
_geom_torsion_site_symmetry_4
_geom_torsion_publ_flag
C3 C4 C5 C6 1.0(5) . . . . ?
C3 C4 O2 C2 -173.4(5) . . . . ?
C3 C4 O2A C2A 171.4(13) . . . . ?
C4 C3 C8 C7 2.6(4) . . . . ?
C4 C3 O1 C1 148.0(6) . . . . ?
C4 C3 O1A C1A 74.1(14) . . . . ?
C4 C5 C6 C7 1.3(4) . . . . ?
C4 C5 C6 C9 -174.6(3) . . . . ?
C5 C4 O2 C2 0.2(7) . . . . ?
C5 C4 O2A C2A 21.6(19) . . . . ?
C5 C6 C7 C8 -1.7(4) . . . . ?
C5 C6 C9 N1 -147.3(2) . . . . ?
C6 C7 C8 C3 -0.2(4) . . . . ?
C6 C9 N1 C13 75.4(3) . . . . ?
C6 C9 N1 C19 -103.5(2) . . . . ?
C7 C6 C9 N1 37.0(3) . . . . ?
C8 C3 C4 C5 -2.9(4) . . . . ?
C8 C3 C4 O2 171.0(4) . . . . ?
C8 C3 C4 O2A -153.5(9) . . . . ?
C8 C3 O1 C1 -32.4(8) . . . . ?
C8 C3 O1A C1A -113.6(10) . . . . ?
C9 C6 C7 C8 174.0(2) . . . . ?
C11 C12 C13 C14 1.2(3) . . . . ?
C11 C12 C13 N1 -178.6(2) . . . . ?
C11 C16 O4 C10 -1.8(3) . . . . ?
C12 C11 C16 C15 0.6(4) . . . . ?
C12 C11 C16 O4 -179.7(2) . . . . ?
C12 C11 O3 C10 -178.7(3) . . . . ?
C12 C13 C14 C15 -0.3(3) . . . . ?
C12 C13 C14 C17 179.8(2) . . . . ?
C12 C13 N1 C9 0.2(3) . . . . ?
C12 C13 N1 C19 179.1(2) . . . . ?
C13 C14 C15 C16 -0.5(3) . . . . ?
C13 C14 C17 C18 2.5(3) . . . . ?
C13 C14 C17 N2 -177.8(2) . . . . ?
C14 C13 N1 C9 -179.63(19) . . . . ?
C14 C13 N1 C19 -0.8(3) . . . . ?
C14 C15 C16 C11 0.4(4) . . . . ?
C14 C15 C16 O4 -179.2(2) . . . . ?
C14 C17 C18 C19 -3.5(3) . . . . ?
C14 C17 C18 C20 179.79(19) . . . . ?
C14 C17 N2 N3 -179.8(2) . . . . ?
C15 C14 C17 C18 -177.4(2) . . . . ?
C15 C14 C17 N2 2.3(4) . . . . ?
C15 C16 O4 C10 177.8(3) . . . . ?
C16 C11 C12 C13 -1.4(4) . . . . ?
C16 C11 O3 C10 1.1(3) . . . . ?
C17 C14 C15 C16 179.4(2) . . . . ?
C17 C18 C19 N1 2.3(3) . . . . ?
C17 C18 C20 C21 177.9(2) . . . . ?
C17 C18 C20 N3 0.0(2) . . . . ?
C17 N2 N3 C20 0.0(3) . . . . ?
C18 C17 N2 N3 0.0(3) . . . . ?
C18 C19 N1 C9 178.6(2) . . . . ?
C18 C19 N1 C13 -0.2(3) . . . . ?
C18 C20 C21 C22 21.0(4) . . . . ?
C18 C20 C21 C26 -159.8(2) . . . . ?
C18 C20 N3 N2 0.0(3) . . . . ?
C19 C18 C20 C21 2.1(4) . . . . ?
C19 C18 C20 N3 -175.8(3) . . . . ?
C20 C18 C19 N1 177.7(2) . . . . ?
C20 C21 C22 C23 179.2(3) . . . . ?
C20 C21 C26 C25 -179.3(2) . . . . ?
C21 C20 N3 N2 -178.2(2) . . . . ?
C21 C22 C23 C24 -0.1(5) . . . . ?
C22 C21 C26 C25 -0.1(4) . . . . ?
C22 C23 C24 C25 0.2(5) . . . . ?
C22 C23 C24 O5 -178.7(3) . . . . ?
C23 C24 C25 C26 -0.4(5) . . . . ?
C23 C24 C25 O6 -179.8(3) . . . . ?
C23 C24 O5 C27 -178.9(3) . . . . ?
C24 C25 C26 C21 0.3(4) . . . . ?
C24 C25 O6 C27 -1.0(3) . . . . ?
C25 C24 O5 C27 2.1(4) . . . . ?
C26 C21 C22 C23 0.0(4) . . . . ?
C26 C25 O6 C27 179.6(3) . . . . ?
N1 C13 C14 C15 179.56(19) . . . . ?
N1 C13 C14 C17 -0.3(3) . . . . ?
N2 C17 C18 C19 176.7(2) . . . . ?
N2 C17 C18 C20 0.0(3) . . . . ?
N3 C20 C21 C22 -161.4(3) . . . . ?
N3 C20 C21 C26 17.8(3) . . . . ?
O3 C10 O4 C16 2.4(3) . . . . ?
O3 C11 C12 C13 178.4(2) . . . . ?
O3 C11 C16 C15 -179.2(2) . . . . ?
O3 C11 C16 O4 0.5(3) . . . . ?
O4 C10 O3 C11 -2.1(3) . . . . ?
O5 C24 C25 C26 178.7(2) . . . . ?
O5 C24 C25 O6 -0.7(3) . . . . ?
O5 C27 O6 C25 2.3(3) . . . . ?
O6 C25 C26 C21 179.6(2) . . . . ?
O6 C27 O5 C24 -2.8(3) . . . . ?
O1 C3 C4 C5 176.7(4) . . . . ?
O1 C3 C4 O2 -9.4(6) . . . . ?
O1 C3 C8 C7 -177.0(4) . . . . ?
O2 C4 C5 C6 -172.4(5) . . . . ?
O1A C3 C4 C5 168.7(9) . . . . ?
O1A C3 C4 O2A 18.2(13) . . . . ?
O1A C3 C8 C7 -170.8(7) . . . . ?
O2A C4 C5 C6 148.3(10) . . . . ?
